data_1503585
loop_
_publ_author_name
'Li, Bin'
'Ma, Jianfeng'
'Wang, Nuancheng'
'Feng, Huiliang'
'Xu, Shansheng'
'Wang, Baiquan'

_publ_section_title
;
 Ruthenium-catalyzed oxidative C-h bond olefination of N-methoxybenzamides
 using an oxidizing directing group.
;
_journal_issue 3
_journal_name_full 'Organic letters'
_journal_page_first 736
_journal_page_last 739
_journal_paper_doi 10.1021/ol2032575
_journal_volume 14
_journal_year 2012
_chemical_formula_sum 'C15 H15 N O2'
_chemical_formula_weight 241.28
_chemical_name_systematic
; 
 ? 
;
_space_group_IT_number 14
_symmetry_cell_setting monoclinic
_symmetry_space_group_name_Hall '-P 2ybc'
_symmetry_space_group_name_H-M 'P 1 21/c 1'
_atom_sites_solution_hydrogens geom
_atom_sites_solution_primary direct
_atom_sites_solution_secondary difmap
_audit_creation_method SHELXL-97
_cell_angle_alpha 90.00
_cell_angle_beta 95.653(5)
_cell_angle_gamma 90.00
_cell_formula_units_Z 4
_cell_length_a 10.299(3)
_cell_length_b 8.974(3)
_cell_length_c 12.702(4)
_cell_measurement_reflns_used 3564
_cell_measurement_temperature 113(2)
_cell_measurement_theta_max 27.9
_cell_measurement_theta_min 2.0
_cell_volume 1168.3(6)
_computing_cell_refinement CrystalClear
_computing_data_collection CrystalClear
_computing_data_reduction CrystalClear
_computing_molecular_graphics 'Bruker SHELXTL'
_computing_publication_material 'CrystalStructure 3.8'
_computing_structure_refinement 'SHELXL-97 (Sheldrick, 1997)'
_computing_structure_solution 'SHELXS-97 (Sheldrick, 1990)'
_diffrn_ambient_temperature 113(2)
_diffrn_detector_area_resol_mean 14.22
_diffrn_measured_fraction_theta_full 0.998
_diffrn_measured_fraction_theta_max 0.998
_diffrn_measurement_device_type 'Rigaku Saturn724 CCD'
_diffrn_measurement_method '\w and \f scans'
_diffrn_radiation_monochromator multilayer
_diffrn_radiation_source 'rotating anode'
_diffrn_radiation_type MoK\a
_diffrn_radiation_wavelength 0.71073
_diffrn_reflns_av_R_equivalents 0.0447
_diffrn_reflns_av_sigmaI/netI 0.0431
_diffrn_reflns_limit_h_max 13
_diffrn_reflns_limit_h_min -13
_diffrn_reflns_limit_k_max 11
_diffrn_reflns_limit_k_min -11
_diffrn_reflns_limit_l_max 16
_diffrn_reflns_limit_l_min -16
_diffrn_reflns_number 13001
_diffrn_reflns_theta_full 27.88
_diffrn_reflns_theta_max 27.88
_diffrn_reflns_theta_min 1.99
_diffrn_standards_decay_% 0
_diffrn_standards_interval_count 0
_diffrn_standards_interval_time 0
_diffrn_standards_number 0
_exptl_absorpt_coefficient_mu 0.091
_exptl_absorpt_correction_T_max 0.9891
_exptl_absorpt_correction_T_min 0.9820
_exptl_absorpt_correction_type multi-scan
_exptl_absorpt_process_details CrystalClear
_exptl_crystal_colour Colorless
_exptl_crystal_density_diffrn 1.372
_exptl_crystal_density_method 'not measured'
_exptl_crystal_description Prism
_exptl_crystal_F_000 512
_exptl_crystal_size_max 0.20
_exptl_crystal_size_mid 0.18
_exptl_crystal_size_min 0.12
_refine_diff_density_max 0.229
_refine_diff_density_min -0.256
_refine_diff_density_rms 0.051
_refine_ls_extinction_method none
_refine_ls_goodness_of_fit_ref 1.024
_refine_ls_hydrogen_treatment mixed
_refine_ls_matrix_type full
_refine_ls_number_parameters 168
_refine_ls_number_reflns 2792
_refine_ls_number_restraints 1
_refine_ls_restrained_S_all 1.024
_refine_ls_R_factor_all 0.0560
_refine_ls_R_factor_gt 0.0430
_refine_ls_shift/su_max 0.002
_refine_ls_shift/su_mean 0.000
_refine_ls_structure_factor_coef Fsqd
_refine_ls_weighting_details 'calc w=1/[\s^2^(Fo^2^)+(0.0580P)^2^+0.0000P] where P=(Fo^2^+2Fc^2^)/3'
_refine_ls_weighting_scheme calc
_refine_ls_wR_factor_gt 0.0999
_refine_ls_wR_factor_ref 0.1068
_reflns_number_gt 2067
_reflns_number_total 2792
_reflns_threshold_expression >2sigma(I)
_cod_data_source_file ol2032575_si_002.cif
_cod_data_source_block shelx
_cod_depositor_comments
;
The following automatic conversions were performed:

'_symmetry_cell_setting' value 'Monoclinic' changed to 'monoclinic'
according to /home/saulius/struct/CIF-dictionaries/cif_core.dic
dictionary named 'cif_core.dic' version 2.4.1 from 2010-06-29.

Automatic conversion script
Id: cif_fix_values 1715 2011-07-08 13:25:40Z adriana 
;
_cod_original_cell_volume 1168.3(7)
_cod_original_sg_symbol_H-M P2(1)/c
_cod_database_code 1503585

loop_
_symmetry_equiv_pos_as_xyz
'x, y, z'
'-x, y+1/2, -z+1/2'
'-x, -y, -z'
'x, -y-1/2, z-1/2'

loop_
_atom_site_label
_atom_site_type_symbol
_atom_site_fract_x
_atom_site_fract_y
_atom_site_fract_z
_atom_site_U_iso_or_equiv
_atom_site_adp_type
_atom_site_occupancy
_atom_site_symmetry_multiplicity
_atom_site_calc_flag
_atom_site_refinement_flags
O1 O 0.73005(9) 0.20830(9) 1.07108(7) 0.0256(2) Uani 1 1 d .
O2 O 1.00906(9) 0.84304(9) 1.09920(7) 0.0255(2) Uani 1 1 d .
N1 N 0.88936(10) 0.86200(11) 0.94144(8) 0.0214(3) Uani 1 1 d D
C1 C 0.77760(14) 0.11407(14) 1.15664(10) 0.0269(3) Uani 1 1 d .
H1A H 0.8706 0.0944 1.1528 0.040 Uiso 1 1 calc R
H1B H 0.7294 0.0198 1.1521 0.040 Uiso 1 1 calc R
H1C H 0.7655 0.1633 1.2239 0.040 Uiso 1 1 calc R
C2 C 0.78388(12) 0.34723(13) 1.06674(9) 0.0195(3) Uani 1 1 d .
C3 C 0.88078(12) 0.40357(14) 1.14045(9) 0.0198(3) Uani 1 1 d .
H3 H 0.9145 0.3454 1.1994 0.024 Uiso 1 1 calc R
C4 C 0.92676(12) 0.54629(14) 1.12570(9) 0.0192(3) Uani 1 1 d .
H4 H 0.9936 0.5852 1.1750 0.023 Uiso 1 1 calc R
C5 C 0.87783(12) 0.63432(13) 1.04086(9) 0.0173(3) Uani 1 1 d .
C6 C 0.93031(12) 0.78701(13) 1.02931(9) 0.0193(3) Uani 1 1 d .
C7 C 0.79900(12) 0.81330(13) 0.85220(9) 0.0202(3) Uani 1 1 d .
H7 H 0.8453 0.8074 0.7867 0.024 Uiso 1 1 calc R
C8 C 0.68397(13) 0.92545(14) 0.83561(10) 0.0253(3) Uani 1 1 d .
H8 H 0.7081 1.0333 0.8414 0.030 Uiso 1 1 calc R
C9 C 0.60496(13) 0.87924(14) 0.73425(10) 0.0283(3) Uani 1 1 d .
H9 H 0.6004 0.9305 0.6685 0.034 Uiso 1 1 calc R
C10 C 0.54299(13) 0.75378(14) 0.75387(10) 0.0262(3) Uani 1 1 d .
H10 H 0.4846 0.7002 0.7051 0.031 Uiso 1 1 calc R
C11 C 0.58247(13) 0.71173(14) 0.86820(10) 0.0233(3) Uani 1 1 d .
H11 H 0.5232 0.6412 0.9013 0.028 Uiso 1 1 calc R
C12 C 0.72949(12) 0.66292(13) 0.87027(9) 0.0188(3) Uani 1 1 d .
H12 H 0.7379 0.5984 0.8071 0.023 Uiso 1 1 calc R
C13 C 0.78101(12) 0.57686(13) 0.96687(9) 0.0175(3) Uani 1 1 d .
C14 C 0.73477(12) 0.43345(13) 0.98099(9) 0.0196(3) Uani 1 1 d .
H14 H 0.6687 0.3938 0.9314 0.024 Uiso 1 1 calc R
C15 C 0.59737(13) 0.86733(15) 0.91799(11) 0.0273(3) Uani 1 1 d .
H15A H 0.5135 0.9215 0.9169 0.033 Uiso 1 1 calc R
H15B H 0.6424 0.8658 0.9905 0.033 Uiso 1 1 calc R
H1 H 0.9206(14) 0.9551(11) 0.9323(11) 0.043(5) Uiso 1 1 d D

loop_
_atom_site_aniso_label
_atom_site_aniso_U_11
_atom_site_aniso_U_22
_atom_site_aniso_U_33
_atom_site_aniso_U_23
_atom_site_aniso_U_13
_atom_site_aniso_U_12
O1 0.0282(5) 0.0192(5) 0.0281(5) 0.0079(4) -0.0031(4) -0.0059(4)
O2 0.0250(5) 0.0204(5) 0.0299(5) -0.0033(4) -0.0042(4) -0.0053(4)
N1 0.0203(6) 0.0157(5) 0.0273(6) 0.0011(4) -0.0014(5) -0.0048(4)
C1 0.0322(8) 0.0205(7) 0.0275(7) 0.0086(5) -0.0005(6) -0.0015(6)
C2 0.0197(6) 0.0151(6) 0.0240(7) 0.0001(5) 0.0041(5) -0.0022(5)
C3 0.0199(7) 0.0211(6) 0.0183(6) 0.0022(5) 0.0022(5) 0.0033(5)
C4 0.0173(6) 0.0219(6) 0.0186(6) -0.0038(5) 0.0022(5) 0.0013(5)
C5 0.0173(6) 0.0165(6) 0.0186(6) -0.0030(4) 0.0038(5) -0.0006(5)
C6 0.0167(6) 0.0178(6) 0.0236(7) -0.0028(5) 0.0022(5) 0.0009(5)
C7 0.0213(7) 0.0176(6) 0.0215(7) 0.0020(5) 0.0015(5) -0.0019(5)
C8 0.0240(7) 0.0143(6) 0.0362(8) 0.0012(5) -0.0037(6) -0.0010(5)
C9 0.0286(8) 0.0225(7) 0.0321(8) 0.0069(5) -0.0051(6) 0.0018(6)
C10 0.0255(7) 0.0221(7) 0.0287(7) 0.0003(5) -0.0086(6) -0.0010(6)
C11 0.0205(7) 0.0226(7) 0.0263(7) 0.0011(5) -0.0003(5) -0.0030(5)
C12 0.0224(7) 0.0152(6) 0.0188(6) -0.0018(5) 0.0021(5) -0.0015(5)
C13 0.0192(6) 0.0158(6) 0.0177(6) -0.0011(5) 0.0035(5) 0.0006(5)
C14 0.0195(6) 0.0193(6) 0.0196(6) -0.0006(5) -0.0003(5) -0.0028(5)
C15 0.0220(7) 0.0279(7) 0.0317(8) -0.0077(6) 0.0009(6) 0.0022(6)

loop_
_atom_type_symbol
_atom_type_description
_atom_type_scat_dispersion_real
_atom_type_scat_dispersion_imag
_atom_type_scat_source
C C 0.0033 0.0016 'International Tables Vol C Tables 4.2.6.8 and 6.1.1.4'
H H 0.0000 0.0000 'International Tables Vol C Tables 4.2.6.8 and 6.1.1.4'
N N 0.0061 0.0033 'International Tables Vol C Tables 4.2.6.8 and 6.1.1.4'
O O 0.0106 0.0060 'International Tables Vol C Tables 4.2.6.8 and 6.1.1.4'

loop_
_geom_angle_atom_site_label_1
_geom_angle_atom_site_label_2
_geom_angle_atom_site_label_3
_geom_angle
C2 O1 C1 117.48(9)
C6 N1 C7 128.48(10)
C6 N1 H1 119.0(9)
C7 N1 H1 112.5(9)
O1 C1 H1A 109.5
O1 C1 H1B 109.5
H1A C1 H1B 109.5
O1 C1 H1C 109.5
H1A C1 H1C 109.5
H1B C1 H1C 109.5
O1 C2 C14 114.92(10)
O1 C2 C3 124.72(11)
C14 C2 C3 120.36(11)
C4 C3 C2 118.44(11)
C4 C3 H3 120.8
C2 C3 H3 120.8
C3 C4 C5 121.86(11)
C3 C4 H4 119.1
C5 C4 H4 119.1
C4 C5 C13 119.41(11)
C4 C5 C6 119.54(11)
C13 C5 C6 121.04(11)
O2 C6 N1 121.41(11)
O2 C6 C5 121.25(11)
N1 C6 C5 117.34(11)
N1 C7 C8 109.30(10)
N1 C7 C12 114.36(9)
C8 C7 C12 103.08(10)
N1 C7 H7 110.0
C8 C7 H7 110.0
C12 C7 H7 110.0
C9 C8 C15 100.81(11)
C9 C8 C7 106.10(10)
C15 C8 C7 100.04(10)
C9 C8 H8 115.9
C15 C8 H8 115.9
C7 C8 H8 115.9
C10 C9 C8 107.50(11)
C10 C9 H9 126.3
C8 C9 H9 126.3
C9 C10 C11 107.56(11)
C9 C10 H10 126.2
C11 C10 H10 126.2
C10 C11 C15 100.06(10)
C10 C11 C12 104.59(10)
C15 C11 C12 100.91(10)
C10 C11 H11 116.3
C15 C11 H11 116.3
C12 C11 H11 116.3
C13 C12 C7 115.86(10)
C13 C12 C11 114.75(10)
C7 C12 C11 102.25(9)
C13 C12 H12 107.8
C7 C12 H12 107.8
C11 C12 H12 107.8
C14 C13 C5 119.01(11)
C14 C13 C12 118.92(11)
C5 C13 C12 122.01(11)
C2 C14 C13 120.91(11)
C2 C14 H14 119.5
C13 C14 H14 119.5
C8 C15 C11 94.00(10)
C8 C15 H15A 112.9
C11 C15 H15A 112.9
C8 C15 H15B 112.9
C11 C15 H15B 112.9
H15A C15 H15B 110.3

loop_
_geom_bond_atom_site_label_1
_geom_bond_atom_site_label_2
_geom_bond_distance
O1 C2 1.3678(15)
O1 C1 1.4251(14)
O2 C6 1.2477(14)
N1 C6 1.3356(16)
N1 C7 1.4608(16)
N1 H1 0.907(9)
C1 H1A 0.9800
C1 H1B 0.9800
C1 H1C 0.9800
C2 C14 1.3900(17)
C2 C3 1.3943(17)
C3 C4 1.3847(18)
C3 H3 0.9500
C4 C5 1.3901(16)
C4 H4 0.9500
C5 C13 1.3995(17)
C5 C6 1.4856(17)
C7 C8 1.5530(18)
C7 C12 1.5552(16)
C7 H7 1.0000
C8 C9 1.5117(18)
C8 C15 1.5318(19)
C8 H8 1.0000
C9 C10 1.3299(18)
C9 H9 0.9500
C10 C11 1.5167(17)
C10 H10 0.9500
C11 C15 1.5343(18)
C11 C12 1.5741(18)
C11 H11 1.0000
C12 C13 1.5017(16)
C12 H12 1.0000
C13 C14 1.3900(17)
C14 H14 0.9500
C15 H15A 0.9900
C15 H15B 0.9900

loop_
_geom_hbond_atom_site_label_D
_geom_hbond_atom_site_label_H
_geom_hbond_atom_site_label_A
_geom_hbond_distance_DH
_geom_hbond_distance_HA
_geom_hbond_distance_DA
_geom_hbond_angle_DHA
_geom_hbond_site_symmetry_A
N1 H1 O2 0.907(9) 2.006(9) 2.9111(16) 175.8(13) 3_777

loop_
_geom_torsion_atom_site_label_1
_geom_torsion_atom_site_label_2
_geom_torsion_atom_site_label_3
_geom_torsion_atom_site_label_4
_geom_torsion
C1 O1 C2 C14 179.30(11)
C1 O1 C2 C3 -0.67(18)
O1 C2 C3 C4 179.67(11)
C14 C2 C3 C4 -0.30(18)
C2 C3 C4 C5 0.87(18)
C3 C4 C5 C13 -1.18(18)
C3 C4 C5 C6 179.65(11)
C7 N1 C6 O2 179.55(11)
C7 N1 C6 C5 -0.75(19)
C4 C5 C6 O2 -6.51(18)
C13 C5 C6 O2 174.33(11)
C4 C5 C6 N1 173.79(11)
C13 C5 C6 N1 -5.37(18)
C6 N1 C7 C8 123.53(13)
C6 N1 C7 C12 8.59(18)
N1 C7 C8 C9 172.76(10)
C12 C7 C8 C9 -65.23(12)
N1 C7 C8 C15 -82.80(11)
C12 C7 C8 C15 39.20(11)
C15 C8 C9 C10 -31.91(14)
C7 C8 C9 C10 71.97(14)
C8 C9 C10 C11 -1.48(15)
C9 C10 C11 C15 34.20(14)
C9 C10 C11 C12 -69.97(13)
N1 C7 C12 C13 -10.24(15)
C8 C7 C12 C13 -128.77(11)
N1 C7 C12 C11 115.30(11)
C8 C7 C12 C11 -3.23(11)
C10 C11 C12 C13 -163.95(10)
C15 C11 C12 C13 92.51(12)
C10 C11 C12 C7 69.78(11)
C15 C11 C12 C7 -33.75(11)
C4 C5 C13 C14 0.90(18)
C6 C5 C13 C14 -179.94(11)
C4 C5 C13 C12 -176.50(11)
C6 C5 C13 C12 2.66(18)
C7 C12 C13 C14 -172.04(11)
C11 C12 C13 C14 69.07(14)
C7 C12 C13 C5 5.36(17)
C11 C12 C13 C5 -113.53(13)
O1 C2 C14 C13 -179.91(11)
C3 C2 C14 C13 0.06(19)
C5 C13 C14 C2 -0.36(18)
C12 C13 C14 C2 177.12(11)
C9 C8 C15 C11 49.43(11)
C7 C8 C15 C11 -59.26(11)
C10 C11 C15 C8 -49.97(12)
C12 C11 C15 C8 57.17(11)
